data_1559484
loop_
_publ_author_name
'B\"ohme, Uwe'
'Bitto, Florian'

_publ_contact_author
;Uwe B\"ohme
 Institut f\"ur Anorganische Chemie
 Technische Universit\"at Bergakademie Freiberg
 Leipziger Str. 29
 09599 Freiberg
 Germany
;
_publ_section_title
;
 (3,5-Dimethyl-1<i>H</i>-pyrazol-1-yl)trimethylsilane
;
_journal_coeditor_code SJ4215
_journal_issue 11
_journal_name_full IUCrData
_journal_page_first x201444
_journal_paper_doi 10.1107/S2414314620014443
_journal_volume 5
_journal_year 2020
_chemical_formula_iupac 'C8 H16 N2 Si'
_chemical_formula_moiety 'C8 H16 N2 Si'
_chemical_formula_sum 'C8 H16 N2 Si'
_chemical_formula_weight 168.32
_chemical_melting_point 260
_chemical_name_systematic
;
(3,5-Dimethyl-1<i>H</i>-pyrazol-1-yl)trimethylsilane
;
_space_group_crystal_system orthorhombic
_space_group_IT_number 19
_space_group_name_Hall 'P 2ac 2ab'
_space_group_name_H-M_alt 'P 21 21 21'
_atom_sites_solution_hydrogens geom
_atom_sites_solution_primary direct
_audit_creation_method SHELXL-2014/7
_cell_angle_alpha 90
_cell_angle_beta 90
_cell_angle_gamma 90
_cell_formula_units_Z 4
_cell_length_a 6.1056(3)
_cell_length_b 10.8114(7)
_cell_length_c 15.5867(9)
_cell_measurement_reflns_used 32385
_cell_measurement_temperature 250(2)
_cell_measurement_theta_max 29.68
_cell_measurement_theta_min 2.29
_cell_volume 1028.88(10)
_computing_cell_refinement
;
X-AREA (Stoe, 2009)
;
_computing_data_collection
;
X-AREA (Stoe, 2009)
;
_computing_data_reduction
;
X-RED (Stoe, 2009)
;
_computing_molecular_graphics
;
ORTEP-3 for Windows (Farrugia, 2012)
;
_computing_publication_material
;
<i>SHELXL2014/7</i> (Sheldrick 2015)
;
_computing_structure_refinement
;
<i>SHELXL2014/7</i> (Sheldrick 2015)
;
_computing_structure_solution
;
SHELXS97 (Sheldrick, 2008)
;
_diffrn_ambient_temperature 250(2)
_diffrn_detector 'image plate (34 cm diameter)'
_diffrn_detector_area_resol_mean 6.67
_diffrn_measured_fraction_theta_full 0.994
_diffrn_measured_fraction_theta_max 0.995
_diffrn_measurement_device '2-circle goniometer'
_diffrn_measurement_device_type 'STOE IPDS 2'
_diffrn_measurement_method 'rotation method'
_diffrn_radiation_monochromator 'plane graphite'
_diffrn_radiation_type 'Mo K\a'
_diffrn_radiation_wavelength 0.71073
_diffrn_reflns_av_R_equivalents 0.0483
_diffrn_reflns_av_unetI/netI 0.0292
_diffrn_reflns_limit_h_max 6
_diffrn_reflns_limit_h_min -7
_diffrn_reflns_limit_k_max 14
_diffrn_reflns_limit_k_min -14
_diffrn_reflns_limit_l_max 20
_diffrn_reflns_limit_l_min -19
_diffrn_reflns_number 8249
_diffrn_reflns_theta_full 25.242
_diffrn_reflns_theta_max 27.499
_diffrn_reflns_theta_min 2.293
_diffrn_source 'sealed X-ray tube, 12 x 0.4 mm long-fine focus'
_diffrn_source_current 40
_diffrn_source_power 2.00
_diffrn_source_voltage 50
_exptl_absorpt_coefficient_mu 0.175
_exptl_absorpt_correction_T_max 0.9320
_exptl_absorpt_correction_T_min 0.7080
_exptl_absorpt_correction_type integration
_exptl_absorpt_process_details
;
(X-RED; Stoe, 2009)
;
_exptl_crystal_colour Colourless
_exptl_crystal_density_diffrn 1.087
_exptl_crystal_description Capillary
_exptl_crystal_F_000 368
_exptl_crystal_size_max 0.500
_exptl_crystal_size_mid 0.400
_exptl_crystal_size_min 0.400
_refine_diff_density_max 0.124
_refine_diff_density_min -0.154
_refine_ls_abs_structure_details
;
Flack <i>x</i> determined using 896 quotients
[(<i>I</i>^+^)-(<i>I</i>^-^)]/[(<i>I</i>^+^)+(<i>I</i>^-^)]
(Parsons <i>et al.</i>,  2013)
;
_refine_ls_abs_structure_Flack 0.07(9)
_refine_ls_extinction_coef 0.038(8)
_refine_ls_extinction_expression Fc^*^=kFc[1+0.001xFc^2^\l^3^/sin(2\q)]^-1/4^
_refine_ls_extinction_method
;
SHELXL-2014/7 (Sheldrick 2015
;
_refine_ls_goodness_of_fit_ref 1.091
_refine_ls_hydrogen_treatment constr
_refine_ls_matrix_type full
_refine_ls_number_parameters 106
_refine_ls_number_reflns 2346
_refine_ls_number_restraints 0
_refine_ls_restrained_S_all 1.091
_refine_ls_R_factor_all 0.0313
_refine_ls_R_factor_gt 0.0296
_refine_ls_shift/su_max 0.000
_refine_ls_shift/su_mean 0.000
_refine_ls_structure_factor_coef Fsqd
_refine_ls_weighting_details 'w=1/[\s^2^(Fo^2^)+(0.0384P)^2^+0.1226P] where P=(Fo^2^+2Fc^2^)/3'
_refine_ls_weighting_scheme calc
_refine_ls_wR_factor_gt 0.0786
_refine_ls_wR_factor_ref 0.0802
_reflns_number_gt 2258
_reflns_number_total 2346
_reflns_threshold_expression 'I > 2\s(I)'
_cod_data_source_file sj4215sup1.cif
_cod_data_source_block I
_cod_database_code 1559484
_shelx_space_group_comment
;
The symmetry employed for this shelxl refinement is uniquely defined
by the following loop, which should always be used as a source of
symmetry information in preference to the above space-group names.
They are only intended as comments.
;
_shelx_estimated_absorpt_t_min 0.917
_shelx_estimated_absorpt_t_max 0.933

loop_
_space_group_symop_operation_xyz
'x, y, z'
'-x+1/2, -y, z+1/2'
'x+1/2, -y+1/2, -z'
'-x, y+1/2, -z+1/2'

loop_
_atom_site_type_symbol
_atom_site_label
_atom_site_fract_x
_atom_site_fract_y
_atom_site_fract_z
_atom_site_U_iso_or_equiv
_atom_site_adp_type
_atom_site_calc_flag
_atom_site_occupancy
_atom_site_disorder_assembly
_atom_site_disorder_group
Si Si1 1.09038(8) 0.83129(5) 0.28856(3) 0.03560(16) Uani d 1 . .
N N1 0.9829(3) 0.91025(15) 0.37963(9) 0.0371(3) Uani d 1 . .
N N2 0.8044(3) 0.98582(17) 0.36345(11) 0.0449(4) Uani d 1 . .
C C1 1.2467(4) 0.8620(3) 0.49915(16) 0.0604(6) Uani d 1 . .
H H1A 1.2704 0.8905 0.5574 0.091 Uiso calc 1 . .
H H1B 1.3765 0.8782 0.4651 0.091 Uiso calc 1 . .
H H1C 1.2171 0.7738 0.4996 0.091 Uiso calc 1 . .
C C2 1.0558(3) 0.92883(18) 0.46120(11) 0.0390(4) Uani d 1 . .
C C3 0.9227(4) 1.01575(19) 0.49782(12) 0.0443(4) Uani d 1 . .
H H3 0.9317 1.0469 0.5540 0.053 Uiso calc 1 . .
C C4 0.7709(4) 1.04880(18) 0.43507(13) 0.0422(4) Uani d 1 . .
C C5 0.5894(5) 1.1411(2) 0.44085(18) 0.0670(7) Uani d 1 . .
H H5A 0.6504 1.2230 0.4493 0.100 Uiso calc 1 . .
H H5B 0.4951 1.1204 0.4888 0.100 Uiso calc 1 . .
H H5C 0.5049 1.1397 0.3882 0.100 Uiso calc 1 . .
C C6 1.2361(4) 0.6905(2) 0.32373(15) 0.0544(6) Uani d 1 . .
H H6A 1.3721 0.7136 0.3516 0.082 Uiso calc 1 . .
H H6B 1.2677 0.6390 0.2743 0.082 Uiso calc 1 . .
H H6C 1.1450 0.6449 0.3637 0.082 Uiso calc 1 . .
C C7 1.2781(5) 0.9387(2) 0.23290(16) 0.0593(6) Uani d 1 . .
H H7A 1.1987 1.0127 0.2163 0.089 Uiso calc 1 . .
H H7B 1.3368 0.8989 0.1821 0.089 Uiso calc 1 . .
H H7C 1.3972 0.9610 0.2711 0.089 Uiso calc 1 . .
C C8 0.8569(4) 0.7920(3) 0.21896(16) 0.0589(6) Uani d 1 . .
H H8A 0.7518 0.7433 0.2511 0.088 Uiso calc 1 . .
H H8B 0.9084 0.7447 0.1701 0.088 Uiso calc 1 . .
H H8C 0.7875 0.8675 0.1990 0.088 Uiso calc 1 . .

loop_
_atom_site_aniso_label
_atom_site_aniso_U_11
_atom_site_aniso_U_22
_atom_site_aniso_U_33
_atom_site_aniso_U_12
_atom_site_aniso_U_13
_atom_site_aniso_U_23
Si1 0.0353(2) 0.0376(3) 0.0339(2) 0.0038(2) 0.0023(2) 0.00083(19)
N1 0.0377(8) 0.0398(8) 0.0338(7) 0.0062(7) 0.0010(6) 0.0016(6)
N2 0.0477(10) 0.0474(9) 0.0395(8) 0.0141(8) -0.0014(7) 0.0014(7)
C1 0.0550(13) 0.0720(16) 0.0541(13) 0.0143(12) -0.0176(10) -0.0073(11)
C2 0.0396(10) 0.0414(9) 0.0361(8) -0.0028(8) -0.0016(8) 0.0000(7)
C3 0.0515(11) 0.0435(10) 0.0380(8) -0.0020(10) 0.0016(9) -0.0049(8)
C4 0.0452(11) 0.0375(10) 0.0438(10) 0.0042(8) 0.0072(8) -0.0007(7)
C5 0.0701(16) 0.0590(14) 0.0718(16) 0.0264(14) 0.0064(14) -0.0074(11)
C6 0.0651(14) 0.0476(12) 0.0506(12) 0.0175(11) 0.0024(11) 0.0007(9)
C7 0.0599(14) 0.0557(13) 0.0623(14) -0.0014(12) 0.0219(12) 0.0060(10)
C8 0.0500(12) 0.0713(15) 0.0554(13) 0.0044(11) -0.0075(10) -0.0176(12)

loop_
_atom_type_symbol
_atom_type_description
_atom_type_scat_dispersion_real
_atom_type_scat_dispersion_imag
_atom_type_scat_source
C C 0.0033 0.0016 'International Tables Vol C Tables 4.2.6.8 and 6.1.1.4'
H H 0.0000 0.0000 'International Tables Vol C Tables 4.2.6.8 and 6.1.1.4'
N N 0.0061 0.0033 'International Tables Vol C Tables 4.2.6.8 and 6.1.1.4'
Si Si 0.0817 0.0704 'International Tables Vol C Tables 4.2.6.8 and 6.1.1.4'

loop_
_exptl_crystal_face_index_h
_exptl_crystal_face_index_k
_exptl_crystal_face_index_l
_exptl_crystal_face_perp_dist
30 -12 21 0.5301
10 -30 -9 0.0879
-2 30 -5 0.2197
-2 1 30 0.3957
-18 9 -30 0.4598
-9 30 6 0.1236

loop_
_geom_angle_atom_site_label_1
_geom_angle_atom_site_label_2
_geom_angle_atom_site_label_3
_geom_angle_site_symmetry_1
_geom_angle_site_symmetry_3
_geom_angle
_geom_angle_publ_flag
N1 Si1 C8 . . 107.15(10) ?
N1 Si1 C6 . . 109.63(9) ?
C8 Si1 C6 . . 110.98(13) ?
N1 Si1 C7 . . 107.53(10) ?
C8 Si1 C7 . . 110.39(13) ?
C6 Si1 C7 . . 111.02(13) ?
C2 N1 N2 . . 109.87(15) ?
C2 N1 Si1 . . 133.98(14) ?
N2 N1 Si1 . . 115.29(11) ?
C4 N2 N1 . . 105.74(16) ?
C2 C1 H1A . . 109.5 ?
C2 C1 H1B . . 109.5 ?
H1A C1 H1B . . 109.5 ?
C2 C1 H1C . . 109.5 ?
H1A C1 H1C . . 109.5 ?
H1B C1 H1C . . 109.5 ?
N1 C2 C3 . . 107.29(18) ?
N1 C2 C1 . . 123.58(18) ?
C3 C2 C1 . . 129.12(19) ?
C2 C3 C4 . . 106.16(17) ?
C2 C3 H3 . . 126.9 ?
C4 C3 H3 . . 126.9 ?
N2 C4 C3 . . 110.94(18) ?
N2 C4 C5 . . 120.6(2) ?
C3 C4 C5 . . 128.5(2) ?
C4 C5 H5A . . 109.5 ?
C4 C5 H5B . . 109.5 ?
H5A C5 H5B . . 109.5 ?
C4 C5 H5C . . 109.5 ?
H5A C5 H5C . . 109.5 ?
H5B C5 H5C . . 109.5 ?
Si1 C6 H6A . . 109.5 ?
Si1 C6 H6B . . 109.5 ?
H6A C6 H6B . . 109.5 ?
Si1 C6 H6C . . 109.5 ?
H6A C6 H6C . . 109.5 ?
H6B C6 H6C . . 109.5 ?
Si1 C7 H7A . . 109.5 ?
Si1 C7 H7B . . 109.5 ?
H7A C7 H7B . . 109.5 ?
Si1 C7 H7C . . 109.5 ?
H7A C7 H7C . . 109.5 ?
H7B C7 H7C . . 109.5 ?
Si1 C8 H8A . . 109.5 ?
Si1 C8 H8B . . 109.5 ?
H8A C8 H8B . . 109.5 ?
Si1 C8 H8C . . 109.5 ?
H8A C8 H8C . . 109.5 ?
H8B C8 H8C . . 109.5 ?

loop_
_geom_bond_atom_site_label_1
_geom_bond_atom_site_label_2
_geom_bond_site_symmetry_2
_geom_bond_distance
_geom_bond_publ_flag
Si1 N1 . 1.7816(15) ?
Si1 C8 . 1.841(2) ?
Si1 C6 . 1.847(2) ?
Si1 C7 . 1.848(2) ?
N1 C2 . 1.362(2) ?
N1 N2 . 1.385(2) ?
N2 C4 . 1.324(3) ?
C1 C2 . 1.494(3) ?
C1 H1A . 0.9700 ?
C1 H1B . 0.9700 ?
C1 H1C . 0.9700 ?
C2 C3 . 1.367(3) ?
C3 C4 . 1.394(3) ?
C3 H3 . 0.9400 ?
C4 C5 . 1.494(3) ?
C5 H5A . 0.9700 ?
C5 H5B . 0.9700 ?
C5 H5C . 0.9700 ?
C6 H6A . 0.9700 ?
C6 H6B . 0.9700 ?
C6 H6C . 0.9700 ?
C7 H7A . 0.9700 ?
C7 H7B . 0.9700 ?
C7 H7C . 0.9700 ?
C8 H8A . 0.9700 ?
C8 H8B . 0.9700 ?
C8 H8C . 0.9700 ?

loop_
_geom_hbond_atom_site_label_D
_geom_hbond_atom_site_label_H
_geom_hbond_atom_site_label_A
_geom_hbond_site_symmetry_A
_geom_hbond_distance_DH
_geom_hbond_distance_HA
_geom_hbond_distance_DA
_geom_hbond_angle_DHA
C6 H6B N2 4_745 0.97 2.75 3.670(3) 159.2

loop_
_geom_torsion_atom_site_label_1
_geom_torsion_atom_site_label_2
_geom_torsion_atom_site_label_3
_geom_torsion_atom_site_label_4
_geom_torsion_site_symmetry_1
_geom_torsion_site_symmetry_2
_geom_torsion_site_symmetry_3
_geom_torsion_site_symmetry_4
_geom_torsion
_geom_torsion_publ_flag
C8 Si1 N1 C2 . . . . 156.8(2) ?
C6 Si1 N1 C2 . . . . 36.3(2) ?
C7 Si1 N1 C2 . . . . -84.5(2) ?
C8 Si1 N1 N2 . . . . -35.13(18) ?
C6 Si1 N1 N2 . . . . -155.65(15) ?
C7 Si1 N1 N2 . . . . 83.55(17) ?
C2 N1 N2 C4 . . . . -0.1(2) ?
Si1 N1 N2 C4 . . . . -171.00(14) ?
N2 N1 C2 C3 . . . . 0.5(2) ?
Si1 N1 C2 C3 . . . . 169.00(16) ?
N2 N1 C2 C1 . . . . -179.88(19) ?
Si1 N1 C2 C1 . . . . -11.4(3) ?
N1 C2 C3 C4 . . . . -0.7(2) ?
C1 C2 C3 C4 . . . . 179.8(2) ?
N1 N2 C4 C3 . . . . -0.3(2) ?
N1 N2 C4 C5 . . . . 179.69(19) ?
C2 C3 C4 N2 . . . . 0.6(3) ?
C2 C3 C4 C5 . . . . -179.4(2) ?

_cod_database_fobs_code 1559484
